data_4501853
loop_
_publ_author_name
'Sun, Di'
'Zhang, Na'
'Huang, Rong-Bin'
'Zheng, Lan-Sun'

_publ_section_title
;
 Series of Ag(I) Coordination Complexes Derived from Aminopyrimidyl
 Ligands and Dicarboxylates: Syntheses, Crystal Structures, and Properties
;
_journal_issue 8
_journal_name_full 'Crystal Growth &amp; Design'
_journal_page_first 3699
_journal_paper_doi 10.1021/cg100554u
_journal_volume 10
_journal_year 2010
_chemical_formula_moiety '2(C7 H9 Ag N3 O2), H2 O'
_chemical_formula_sum 'C14 H20 Ag2 N6 O5'
_chemical_formula_weight 568.10
_chemical_name_systematic
; 
 ? 
;
_space_group_IT_number 13
_symmetry_cell_setting monoclinic
_symmetry_space_group_name_Hall '-P 2yc'
_symmetry_space_group_name_H-M 'P 1 2/c 1'
_atom_sites_solution_hydrogens geom
_atom_sites_solution_primary direct
_atom_sites_solution_secondary difmap
_audit_creation_method SHELXL-97
_cell_angle_alpha 90.00
_cell_angle_beta 110.667(3)
_cell_angle_gamma 90.00
_cell_formula_units_Z 2
_cell_length_a 9.4815(19)
_cell_length_b 8.6468(18)
_cell_length_c 12.217(3)
_cell_measurement_reflns_used 3345
_cell_measurement_temperature 298(2)
_cell_measurement_theta_max 56.734
_cell_measurement_theta_min 5.908
_cell_volume 937.2(4)
_computing_cell_refinement RAPID-AUTO
_computing_data_collection 'RAPID-AUTO (Rigaku Corporation, 1998)'
_computing_data_reduction 'CrystalStructure (Rigaku/MSC and Rigaku Corporation, 2002)'
_computing_molecular_graphics 'SHELXL-97 (Sheldrick, 1997)'
_computing_publication_material 'SHELXL-97 (Sheldrick, 1997)'
_computing_structure_refinement 'SHELXL-97 (Sheldrick, 1997)'
_computing_structure_solution 'SHELXS-97 (Sheldrick, 1997)'
_diffrn_ambient_temperature 298(2)
_diffrn_measured_fraction_theta_full 0.988
_diffrn_measured_fraction_theta_max 0.988
_diffrn_measurement_device_type 'Rigaku RAXIS-RAPID'
_diffrn_measurement_method '\w scan'
_diffrn_radiation_monochromator graphite
_diffrn_radiation_source 'fine-focus sealed tube'
_diffrn_radiation_type MoK\a
_diffrn_radiation_wavelength 0.71073
_diffrn_reflns_av_R_equivalents 0.0226
_diffrn_reflns_av_sigmaI/netI 0.0261
_diffrn_reflns_limit_h_max 11
_diffrn_reflns_limit_h_min -11
_diffrn_reflns_limit_k_max 6
_diffrn_reflns_limit_k_min -10
_diffrn_reflns_limit_l_max 14
_diffrn_reflns_limit_l_min -14
_diffrn_reflns_number 4509
_diffrn_reflns_theta_full 25.00
_diffrn_reflns_theta_max 25.00
_diffrn_reflns_theta_min 2.30
_exptl_absorpt_coefficient_mu 2.128
_exptl_absorpt_correction_T_max 0.8482
_exptl_absorpt_correction_T_min 0.7407
_exptl_absorpt_correction_type multi-scan
_exptl_absorpt_process_details 'ABSCOR (Higashi, 1995)'
_exptl_crystal_colour colourless
_exptl_crystal_density_diffrn 2.013
_exptl_crystal_density_method 'not measured'
_exptl_crystal_description block
_exptl_crystal_F_000 560
_exptl_crystal_size_max 0.15
_exptl_crystal_size_mid 0.10
_exptl_crystal_size_min 0.08
_refine_diff_density_max 0.829
_refine_diff_density_min -0.320
_refine_diff_density_rms 0.087
_refine_ls_extinction_method none
_refine_ls_goodness_of_fit_ref 1.175
_refine_ls_hydrogen_treatment constr
_refine_ls_matrix_type full
_refine_ls_number_parameters 125
_refine_ls_number_reflns 1640
_refine_ls_number_restraints 0
_refine_ls_restrained_S_all 1.175
_refine_ls_R_factor_all 0.0311
_refine_ls_R_factor_gt 0.0291
_refine_ls_shift/su_max 0.000
_refine_ls_shift/su_mean 0.000
_refine_ls_structure_factor_coef Fsqd
_refine_ls_weighting_details 'calc w=1/[\s^2^(Fo^2^)+(0.0248P)^2^+1.2760P] where P=(Fo^2^+2Fc^2^)/3'
_refine_ls_weighting_scheme calc
_refine_ls_wR_factor_gt 0.0655
_refine_ls_wR_factor_ref 0.0665
_reflns_number_gt 1577
_reflns_number_total 1640
_reflns_threshold_expression >2sigma(I)
_cod_data_source_file cg100554u_si_002.cif
_cod_data_source_block p1
_cod_original_cell_volume 937.2(3)
_cod_original_sg_symbol_H-M P2/c
_cod_database_code 4501853

loop_
_symmetry_equiv_pos_as_xyz
'x, y, z'
'-x, y, -z+1/2'
'-x, -y, -z'
'x, -y, z-1/2'

loop_
_atom_site_label
_atom_site_type_symbol
_atom_site_fract_x
_atom_site_fract_y
_atom_site_fract_z
_atom_site_U_iso_or_equiv
_atom_site_adp_type
_atom_site_occupancy
_atom_site_symmetry_multiplicity
_atom_site_calc_flag
_atom_site_refinement_flags
Ag1 Ag 1.0000 0.44854(5) 0.2500 0.02983(14) Uani 1 2 d S
Ag2 Ag 1.0000 0.80295(5) 0.2500 0.03258(14) Uani 1 2 d S
C1 C 0.9816(4) 0.7348(4) -0.0042(3) 0.0244(8) Uani 1 1 d .
C2 C 0.7827(4) 0.7824(5) -0.1708(3) 0.0361(10) Uani 1 1 d .
H2A H 0.7308 0.7643 -0.2499 0.043 Uiso 1 1 calc R
C3 C 0.7192(5) 0.8809(5) -0.1131(4) 0.0400(10) Uani 1 1 d .
H3A H 0.6292 0.9321 -0.1520 0.048 Uiso 1 1 calc R
C4 C 0.7949(4) 0.9003(5) 0.0047(4) 0.0317(9) Uani 1 1 d .
C5 C 0.7378(5) 1.0076(6) 0.0750(4) 0.0435(11) Uani 1 1 d .
H5A H 0.8195 1.0697 0.1243 0.065 Uiso 1 1 calc R
H5B H 0.6956 0.9487 0.1226 0.065 Uiso 1 1 calc R
H5C H 0.6616 1.0734 0.0234 0.065 Uiso 1 1 calc R
C6 C 0.6809(4) 0.5723(4) 0.1269(3) 0.0238(8) Uani 1 1 d .
C7 C 0.5184(4) 0.5625(5) 0.0458(4) 0.0354(10) Uani 1 1 d .
H7A H 0.4559 0.5472 0.0929 0.042 Uiso 1 1 calc R
H7B H 0.4905 0.6613 0.0063 0.042 Uiso 1 1 calc R
N1 N 1.1133(3) 0.6684(4) 0.0482(3) 0.0299(7) Uani 1 1 d .
H1A H 1.1531 0.6126 0.0085 0.036 Uiso 1 1 calc R
H1B H 1.1595 0.6809 0.1221 0.036 Uiso 1 1 calc R
N2 N 0.9135(3) 0.7117(4) -0.1204(3) 0.0286(7) Uani 1 1 d .
N3 N 0.9232(3) 0.8237(4) 0.0612(3) 0.0245(7) Uani 1 1 d .
O1W O 0.5000 0.8506(4) 0.2500 0.0430(11) Uani 1 2 d S
H1WA H 0.4417 0.7984 0.2651 0.052 Uiso 1 1 d R
O1 O 0.7140(3) 0.6705(3) 0.2055(2) 0.0307(6) Uani 1 1 d .
O2 O 0.7730(3) 0.4790(3) 0.1104(2) 0.0333(6) Uani 1 1 d .

loop_
_atom_site_aniso_label
_atom_site_aniso_U_11
_atom_site_aniso_U_22
_atom_site_aniso_U_33
_atom_site_aniso_U_23
_atom_site_aniso_U_13
_atom_site_aniso_U_12
Ag1 0.0155(2) 0.0456(3) 0.0233(2) 0.000 0.00057(16) 0.000
Ag2 0.0374(3) 0.0404(3) 0.0208(2) 0.000 0.01144(18) 0.000
C1 0.0259(18) 0.0265(19) 0.0227(19) 0.0075(15) 0.0108(15) -0.0009(15)
C2 0.030(2) 0.050(3) 0.023(2) 0.0061(19) 0.0022(17) 0.0076(19)
C3 0.033(2) 0.045(3) 0.040(3) 0.008(2) 0.0100(19) 0.017(2)
C4 0.030(2) 0.033(2) 0.033(2) 0.0066(17) 0.0129(18) 0.0061(17)
C5 0.045(3) 0.041(3) 0.050(3) 0.001(2) 0.024(2) 0.013(2)
C6 0.0208(18) 0.0285(19) 0.0199(19) -0.0004(16) 0.0046(15) 0.0005(15)
C7 0.0190(18) 0.043(2) 0.035(2) -0.0113(19) -0.0020(17) 0.0073(17)
N1 0.0243(16) 0.042(2) 0.0197(16) -0.0020(14) 0.0036(13) 0.0086(14)
N2 0.0247(16) 0.0361(19) 0.0236(17) 0.0045(14) 0.0067(14) 0.0038(14)
N3 0.0254(16) 0.0264(16) 0.0216(16) 0.0014(13) 0.0079(13) 0.0011(13)
O1W 0.029(2) 0.026(2) 0.077(3) 0.000 0.023(2) 0.000
O1 0.0217(13) 0.0419(16) 0.0244(14) -0.0099(12) 0.0030(11) -0.0010(12)
O2 0.0185(13) 0.0483(18) 0.0267(14) -0.0073(13) 0.0000(11) 0.0095(12)

loop_
_atom_type_symbol
_atom_type_description
_atom_type_scat_dispersion_real
_atom_type_scat_dispersion_imag
_atom_type_scat_source
C C 0.0033 0.0016 'International Tables Vol C Tables 4.2.6.8 and 6.1.1.4'
H H 0.0000 0.0000 'International Tables Vol C Tables 4.2.6.8 and 6.1.1.4'
N N 0.0061 0.0033 'International Tables Vol C Tables 4.2.6.8 and 6.1.1.4'
O O 0.0106 0.0060 'International Tables Vol C Tables 4.2.6.8 and 6.1.1.4'
Ag Ag -0.8971 1.1015 'International Tables Vol C Tables 4.2.6.8 and 6.1.1.4'

loop_
_geom_angle_atom_site_label_1
_geom_angle_atom_site_label_2
_geom_angle_atom_site_label_3
_geom_angle
_geom_angle_site_symmetry_1
_geom_angle_site_symmetry_3
_geom_angle_publ_flag
O2 Ag1 O2 166.50(15) 2_755 . y
O2 Ag1 N2 96.17(10) 2_755 3_765 y
O2 Ag1 N2 91.45(10) . 3_765 y
O2 Ag1 N2 91.45(10) 2_755 4_566 y
O2 Ag1 N2 96.17(10) . 4_566 y
N2 Ag1 N2 111.23(15) 3_765 4_566 y
N3 Ag2 N3 170.49(16) 2_755 . y
N1 C1 N2 117.8(3) . . ?
N1 C1 N3 118.2(3) . . ?
N2 C1 N3 124.0(3) . . ?
N2 C2 C3 123.8(4) . . ?
C2 C3 C4 116.9(4) . . ?
N3 C4 C3 121.5(4) . . ?
N3 C4 C5 117.2(4) . . ?
C3 C4 C5 121.2(4) . . ?
O1 C6 O2 124.4(3) . . ?
O1 C6 C7 117.9(3) . . ?
O2 C6 C7 117.6(3) . . ?
C7 C7 C6 116.3(4) 3_665 . ?
C2 N2 C1 116.3(3) . . ?
C2 N2 Ag1 115.6(3) . 3_765 ?
C1 N2 Ag1 128.1(2) . 3_765 ?
C4 N3 C1 117.3(3) . . ?
C4 N3 Ag2 119.4(3) . . ?
C1 N3 Ag2 121.7(2) . . ?
C6 O2 Ag1 119.2(2) . . ?

loop_
_geom_bond_atom_site_label_1
_geom_bond_atom_site_label_2
_geom_bond_distance
_geom_bond_site_symmetry_2
_geom_bond_publ_flag
Ag1 O2 2.240(2) 2_755 y
Ag1 O2 2.240(2) . y
Ag1 N2 2.453(3) 3_765 y
Ag1 N2 2.453(3) 4_566 y
Ag1 Ag2 3.0645(9) . y
Ag2 N3 2.167(3) 2_755 y
Ag2 N3 2.167(3) . y
C1 N1 1.317(5) . ?
C1 N2 1.350(5) . ?
C1 N3 1.360(5) . ?
C2 N2 1.323(5) . ?
C2 C3 1.372(6) . ?
C3 C4 1.373(6) . ?
C4 N3 1.343(5) . ?
C4 C5 1.490(6) . ?
C6 O1 1.236(4) . ?
C6 O2 1.256(4) . ?
C6 C7 1.512(5) . ?
C7 C7 1.505(8) 3_665 ?
N2 Ag1 2.453(3) 3_765 ?

loop_
_geom_hbond_atom_site_label_D
_geom_hbond_atom_site_label_H
_geom_hbond_atom_site_label_A
_geom_hbond_distance_DH
_geom_hbond_distance_HA
_geom_hbond_distance_DA
_geom_hbond_angle_DHA
_geom_hbond_site_symmetry_A
N1 H1A O2 0.86 1.99 2.832(4) 166.9 3_765
N1 H1B O1 0.86 2.02 2.874(4) 169.0 2_755
O1W H1WA O1 0.78 1.98 2.761(3) 176.8 2_655
